data_2205782
loop_
_publ_author_name
'Wei, Fa-Qian'
'Wu, An-Xin'

_publ_section_title
;Diethyl
 <i>cis</i>-1,2,3,4,5,10-hexahydro-7,8-dimethyl-1,4-dioxo-2,3,4a,10a-tetraazabenzo[<i>g</i>]cyclopent[<i>cd</i>]azulene-2a,10b-dicarboxylate
 chloroform disolvate
;
_journal_issue 5
_journal_name_full 'Acta Crystallographica Section E'
_journal_page_first o1453
_journal_page_last o1455
_journal_paper_doi 10.1107/S1600536805012183
_journal_volume 61
_journal_year 2005
_chemical_formula_iupac 'C20 H24 N4 O6 , 2C H Cl3'
_chemical_formula_moiety 'C20 H24 N4 O6 , 2C H Cl3'
_chemical_formula_sum 'C22 H26 Cl6 N4 O6'
_chemical_formula_weight 655.17
_chemical_melting_point 236
_chemical_name_systematic
;
diethyl
cis-1,2,3,4,5,10-hexahydro-7,8-dimethyl-1,4-dioxo-2,3,4a,10a-
tetraazabenzo[g]cyclopent[cd]azulene-2a,10b-dicarboxylate chloroform
disolvate
;
_space_group_IT_number 15
_symmetry_cell_setting monoclinic
_symmetry_space_group_name_Hall '-C 2yc'
_symmetry_space_group_name_H-M 'C 1 2/c 1'
_atom_sites_solution_hydrogens geom
_atom_sites_solution_primary direct
_atom_sites_solution_secondary difmap
_audit_creation_method SHELXL97
_cell_angle_alpha 90.00
_cell_angle_beta 108.566(3)
_cell_angle_gamma 90.00
_cell_formula_units_Z 8
_cell_length_a 25.216(3)
_cell_length_b 9.9757(9)
_cell_length_c 25.566(3)
_cell_measurement_reflns_used 3132
_cell_measurement_temperature 293(2)
_cell_measurement_theta_max 21.68
_cell_measurement_theta_min 2.27
_cell_volume 6096.4(12)
_computing_cell_refinement 'SAINT (Bruker, 2000)'
_computing_data_collection 'SMART (Bruker, 2000)'
_computing_data_reduction SAINT
_computing_molecular_graphics SHELXTL
_computing_publication_material SHELXTL
_computing_structure_refinement SHELXTL
_computing_structure_solution 'SHELXTL (Bruker, 2000)'
_diffrn_ambient_temperature 293(2)
_diffrn_measured_fraction_theta_full 0.998
_diffrn_measured_fraction_theta_max 0.998
_diffrn_measurement_device_type 'Bruker SMART Apex CCD area-detector'
_diffrn_measurement_method '\f and \w'
_diffrn_radiation_monochromator graphite
_diffrn_radiation_source 'sealed tube'
_diffrn_radiation_type MoK\a
_diffrn_radiation_wavelength 0.71073
_diffrn_reflns_av_R_equivalents 0.0443
_diffrn_reflns_av_sigmaI/netI 0.0828
_diffrn_reflns_limit_h_max 31
_diffrn_reflns_limit_h_min -30
_diffrn_reflns_limit_k_max 12
_diffrn_reflns_limit_k_min -11
_diffrn_reflns_limit_l_max 21
_diffrn_reflns_limit_l_min -31
_diffrn_reflns_number 16255
_diffrn_reflns_theta_full 26.00
_diffrn_reflns_theta_max 26.00
_diffrn_reflns_theta_min 1.68
_exptl_absorpt_coefficient_mu 0.605
_exptl_absorpt_correction_T_max 0.8684
_exptl_absorpt_correction_T_min 0.8393
_exptl_absorpt_correction_type multi-scan
_exptl_absorpt_process_details '(SADABS; Bruker, 2000)'
_exptl_crystal_colour colourless
_exptl_crystal_density_diffrn 1.428
_exptl_crystal_density_method 'not measured'
_exptl_crystal_description block
_exptl_crystal_F_000 2688
_exptl_crystal_size_max 0.30
_exptl_crystal_size_mid 0.26
_exptl_crystal_size_min 0.24
_refine_diff_density_max 0.238
_refine_diff_density_min -0.230
_refine_ls_extinction_method none
_refine_ls_goodness_of_fit_ref 1.022
_refine_ls_hydrogen_treatment constr
_refine_ls_matrix_type full
_refine_ls_number_parameters 347
_refine_ls_number_reflns 5990
_refine_ls_number_restraints 0
_refine_ls_restrained_S_all 1.022
_refine_ls_R_factor_all 0.0947
_refine_ls_R_factor_gt 0.0582
_refine_ls_shift/su_max 0.000
_refine_ls_shift/su_mean 0.000
_refine_ls_structure_factor_coef Fsqd
_refine_ls_weighting_details 'calc w=1/[\s^2^(Fo^2^)+(0.05P)^2^+1.22P] where P=(Fo^2^+2Fc^2^)/3'
_refine_ls_weighting_scheme calc
_refine_ls_wR_factor_gt 0.1126
_refine_ls_wR_factor_ref 0.1192
_reflns_number_gt 3790
_reflns_number_total 5990
_reflns_threshold_expression I>2\s(I)
_cod_data_source_file ob6507.cif
_cod_data_source_block I
_cod_depositor_comments
;
The following automatic conversions were performed:
'_symmetry_cell_setting' value 'Monoclinic' changed to 'monoclinic'
according to '/home/saulius/struct/CIF-dictionaries/cif_core.dic'
dictionary named 'cif_core.dic' version 2.4.1 from 2010-06-29.

Automatic conversion script
Id: cif_fix_enum 1527 2010-12-29 10:47:43Z saulius 

The following automatic conversions were performed:

'_symmetry_cell_setting' value 'Monoclinic' changed to 'monoclinic'
according to /home/saulius/struct/CIF-dictionaries/cif_core.dic
dictionary named 'cif_core.dic' version 2.4.1 from 2010-06-29.

Automatic conversion script
Id: cif_fix_values 1715 2011-07-08 13:25:40Z adriana 
;
_cod_original_cell_volume 6096.5(12)
_cod_original_sg_symbol_H-M 'C 2/c'
_cod_database_code 2205782
_cod_database_fobs_code 2205782

loop_
_symmetry_equiv_pos_as_xyz
'x, y, z'
'-x, y, -z+1/2'
'x+1/2, y+1/2, z'
'-x+1/2, y+1/2, -z+1/2'
'-x, -y, -z'
'x, -y, z-1/2'
'-x+1/2, -y+1/2, -z'
'x+1/2, -y+1/2, z-1/2'

loop_
_atom_site_label
_atom_site_fract_x
_atom_site_fract_y
_atom_site_fract_z
_atom_site_U_iso_or_equiv
_atom_site_adp_type
_atom_site_calc_flag
_atom_site_refinement_flags
_atom_site_occupancy
_atom_site_type_symbol
C1 0.52021(18) 0.4523(4) 0.41872(16) 0.0630(11) Uani d . 1 C
H1A 0.5601 0.4586 0.4281 0.095 Uiso calc R 1 H
H1B 0.5087 0.3615 0.4088 0.095 Uiso calc R 1 H
H1C 0.5092 0.4788 0.4498 0.095 Uiso calc R 1 H
C2 0.49307(15) 0.5432(4) 0.37079(15) 0.0489(9) Uani d . 1 C
C3 0.46448(13) 0.4905(4) 0.31800(14) 0.0418(8) Uani d . 1 C
H3 0.4636 0.3981 0.3132 0.050 Uiso calc R 1 H
C4 0.43828(16) 0.5688(4) 0.27417(15) 0.0504(9) Uani d . 1 C
C5 0.44094(15) 0.7088(4) 0.28036(14) 0.0475(8) Uani d . 1 C
C6 0.46926(14) 0.7638(4) 0.33140(14) 0.0462(8) Uani d . 1 C
H6 0.4710 0.8565 0.3355 0.055 Uiso calc R 1 H
C7 0.49526(16) 0.6824(4) 0.37670(16) 0.0535(9) Uani d . 1 C
C8 0.52564(19) 0.7505(4) 0.43250(17) 0.0681(12) Uani d . 1 C
H8A 0.5276 0.8453 0.4271 0.102 Uiso calc R 1 H
H8B 0.5628 0.7147 0.4472 0.102 Uiso calc R 1 H
H8C 0.5054 0.7337 0.4579 0.102 Uiso calc R 1 H
C9 0.40802(13) 0.5084(4) 0.21872(14) 0.0418(8) Uani d . 1 C
H9A 0.4241 0.5426 0.1916 0.050 Uiso calc R 1 H
H9B 0.4130 0.4119 0.2206 0.050 Uiso calc R 1 H
C10 0.32681(15) 0.6691(3) 0.17690(13) 0.0406(8) Uani d . 1 C
C11 0.41143(15) 0.8002(4) 0.23085(14) 0.0466(8) Uani d . 1 C
H11A 0.4197 0.8928 0.2420 0.056 Uiso calc R 1 H
H11B 0.4269 0.7823 0.2014 0.056 Uiso calc R 1 H
C12 0.30883(14) 0.4700(3) 0.21533(14) 0.0405(7) Uani d . 1 C
C13 0.26472(15) 0.6693(3) 0.17895(13) 0.0414(8) Uani d . 1 C
C14 0.31859(15) 0.8328(3) 0.23683(14) 0.0421(8) Uani d . 1 C
C15 0.21895(16) 0.7021(4) 0.12503(15) 0.0497(9) Uani d . 1 C
C16 0.12504(17) 0.6799(4) 0.07740(16) 0.0628(11) Uani d . 1 C
H16A 0.1339 0.6644 0.0437 0.075 Uiso calc R 1 H
H16B 0.1152 0.7735 0.0786 0.075 Uiso calc R 1 H
C17 0.07719(17) 0.5918(4) 0.07894(17) 0.0657(12) Uani d . 1 C
H17A 0.0871 0.4996 0.0768 0.098 Uiso calc R 1 H
H17B 0.0447 0.6130 0.0483 0.098 Uiso calc R 1 H
H17C 0.0692 0.6067 0.1128 0.098 Uiso calc R 1 H
C18 0.33220(14) 0.6775(3) 0.11775(14) 0.0424(8) Uani d . 1 C
C19 0.30544(14) 0.5753(3) 0.03056(13) 0.0432(8) Uani d . 1 C
H19A 0.3411 0.5476 0.0272 0.052 Uiso calc R 1 H
H19B 0.2968 0.6645 0.0151 0.052 Uiso calc R 1 H
C20 0.26011(17) 0.4782(4) 0.00121(18) 0.0605(10) Uani d . 1 C
H20A 0.2734 0.3881 0.0099 0.091 Uiso calc R 1 H
H20B 0.2500 0.4921 -0.0379 0.091 Uiso calc R 1 H
H20C 0.2279 0.4923 0.0129 0.091 Uiso calc R 1 H
C21 0.15219(16) 0.1911(4) 0.11432(16) 0.0559(10) Uani d . 1 C
H21 0.1291 0.2444 0.1309 0.067 Uiso calc R 1 H
C22 0.39673(16) 0.0839(4) 0.12375(18) 0.0604(11) Uani d . 1 C
H22 0.3909 -0.0128 0.1259 0.072 Uiso calc R 1 H
Cl1 0.17877(4) 0.05897(10) 0.15544(4) 0.0609(3) Uani d . 1 Cl
Cl2 0.20112(4) 0.29563(9) 0.09979(4) 0.0610(3) Uani d . 1 Cl
Cl3 0.11045(4) 0.12829(10) 0.05171(4) 0.0526(2) Uani d . 1 Cl
Cl4 0.46245(4) 0.11486(10) 0.16748(4) 0.0582(3) Uani d . 1 Cl
Cl5 0.39554(4) 0.11434(9) 0.05641(3) 0.0474(2) Uani d . 1 Cl
Cl6 0.34815(4) 0.15914(10) 0.14836(4) 0.0587(3) Uani d . 1 Cl
N1 0.34921(11) 0.5394(3) 0.20164(10) 0.0368(6) Uani d . 1 N
N2 0.35097(12) 0.7837(3) 0.20939(11) 0.0436(7) Uani d . 1 N
N3 0.25981(11) 0.5373(3) 0.19819(11) 0.0402(6) Uani d . 1 N
H3A 0.2326 0.5111 0.2044 0.048 Uiso d R 1 H
N4 0.26743(11) 0.7741(3) 0.21767(11) 0.0431(7) Uani d . 1 N
H4 0.2417 0.7945 0.2281 0.052 Uiso d R 1 H
O1 0.31673(11) 0.3607(2) 0.23847(10) 0.0513(6) Uani d . 1 O
O2 0.33167(11) 0.9206(3) 0.27305(11) 0.0577(7) Uani d . 1 O
O3 0.22442(11) 0.7750(3) 0.09041(10) 0.0571(7) Uani d . 1 O
O4 0.17156(12) 0.6475(2) 0.12388(11) 0.0616(8) Uani d . 1 O
O5 0.35524(11) 0.7680(2) 0.10275(9) 0.0488(6) Uani d . 1 O
O6 0.30746(10) 0.5740(2) 0.08855(9) 0.0468(6) Uani d . 1 O

loop_
_atom_site_aniso_label
_atom_site_aniso_U_11
_atom_site_aniso_U_22
_atom_site_aniso_U_33
_atom_site_aniso_U_12
_atom_site_aniso_U_13
_atom_site_aniso_U_23
C1 0.064(3) 0.060(2) 0.055(2) 0.006(2) 0.004(2) 0.0051(18)
C2 0.043(2) 0.054(2) 0.0452(19) 0.0138(17) 0.0076(15) -0.0043(16)
C3 0.0242(16) 0.053(2) 0.048(2) 0.0083(14) 0.0111(14) -0.0041(16)
C4 0.052(2) 0.061(2) 0.0409(19) 0.0082(17) 0.0182(17) -0.0031(16)
C5 0.043(2) 0.050(2) 0.048(2) -0.0039(16) 0.0124(16) -0.0067(16)
C6 0.0418(19) 0.047(2) 0.0481(19) -0.0147(15) 0.0120(16) -0.0089(16)
C7 0.050(2) 0.050(2) 0.055(2) -0.0040(17) 0.0105(18) -0.0009(17)
C8 0.067(3) 0.057(2) 0.068(3) -0.010(2) 0.003(2) -0.023(2)
C9 0.0260(16) 0.053(2) 0.0503(19) 0.0100(14) 0.0179(14) 0.0027(16)
C10 0.064(2) 0.0329(16) 0.0285(15) -0.0106(15) 0.0190(15) 0.0010(12)
C11 0.049(2) 0.051(2) 0.047(2) -0.0064(16) 0.0243(17) -0.0010(15)
C12 0.0406(18) 0.0365(17) 0.0448(19) 0.0006(15) 0.0140(15) -0.0020(15)
C13 0.057(2) 0.0290(16) 0.0403(18) -0.0098(15) 0.0188(16) -0.0003(13)
C14 0.0478(19) 0.0326(16) 0.0456(19) -0.0003(15) 0.0142(16) -0.0041(14)
C15 0.052(2) 0.046(2) 0.047(2) 0.0046(17) 0.0111(17) 0.0116(17)
C16 0.058(2) 0.062(2) 0.045(2) -0.0162(19) -0.0160(19) 0.0121(17)
C17 0.055(2) 0.066(3) 0.055(2) -0.005(2) -0.0115(19) 0.0224(19)
C18 0.0442(19) 0.0481(19) 0.0459(19) -0.0069(15) 0.0300(16) 0.0055(15)
C19 0.050(2) 0.050(2) 0.0374(18) -0.0050(16) 0.0244(16) -0.0165(14)
C20 0.058(2) 0.058(2) 0.065(2) -0.028(2) 0.019(2) -0.012(2)
C21 0.053(2) 0.056(2) 0.061(2) 0.0108(18) 0.0215(19) 0.0131(19)
C22 0.054(2) 0.052(2) 0.076(3) -0.0040(18) 0.024(2) -0.023(2)
Cl1 0.0627(6) 0.0517(6) 0.0631(6) -0.0143(4) 0.0129(5) -0.0136(4)
Cl2 0.0538(6) 0.0522(5) 0.0611(6) -0.0158(4) -0.0043(5) 0.0122(4)
Cl3 0.0594(6) 0.0606(5) 0.0414(5) -0.0110(4) 0.0212(4) -0.0075(4)
Cl4 0.0534(5) 0.0502(5) 0.0651(6) -0.0143(4) 0.0106(5) -0.0133(4)
Cl5 0.0534(5) 0.0502(5) 0.0399(4) -0.0050(4) 0.0164(4) -0.0014(4)
Cl6 0.0576(6) 0.0570(6) 0.0609(6) -0.0085(4) 0.0182(5) -0.0079(4)
N1 0.0335(14) 0.0388(14) 0.0392(15) 0.0027(11) 0.0130(11) 0.0016(11)
N2 0.0427(16) 0.0490(17) 0.0391(15) -0.0099(13) 0.0132(13) -0.0047(12)
N3 0.0391(15) 0.0414(15) 0.0432(16) -0.0022(12) 0.0172(12) 0.0134(12)
N4 0.0307(14) 0.0516(17) 0.0478(16) -0.0001(12) 0.0134(12) -0.0110(13)
O1 0.0594(15) 0.0409(13) 0.0532(14) 0.0032(12) 0.0173(12) 0.0122(11)
O2 0.0556(16) 0.0558(16) 0.0661(17) -0.0095(12) 0.0256(14) -0.0253(13)
O3 0.0632(17) 0.0522(16) 0.0521(15) 0.0148(13) 0.0130(13) 0.0146(12)
O4 0.0663(18) 0.0439(14) 0.0562(16) -0.0158(12) -0.0063(14) 0.0206(12)
O5 0.0626(15) 0.0484(14) 0.0465(13) -0.0225(12) 0.0330(12) 0.0000(11)
O6 0.0592(16) 0.0479(14) 0.0385(13) -0.0065(11) 0.0230(11) -0.0076(10)

loop_
_atom_type_symbol
_atom_type_description
_atom_type_scat_dispersion_real
_atom_type_scat_dispersion_imag
_atom_type_scat_source
C C 0.0033 0.0016 'International Tables Vol C Tables 4.2.6.8 and 6.1.1.4'
H H 0.0000 0.0000 'International Tables Vol C Tables 4.2.6.8 and 6.1.1.4'
N N 0.0061 0.0033 'International Tables Vol C Tables 4.2.6.8 and 6.1.1.4'
O O 0.0106 0.0060 'International Tables Vol C Tables 4.2.6.8 and 6.1.1.4'
Cl Cl 0.1484 0.1585 'International Tables Vol C Tables 4.2.6.8 and 6.1.1.4'

loop_
_geom_angle_atom_site_label_1
_geom_angle_atom_site_label_2
_geom_angle_atom_site_label_3
_geom_angle
_geom_angle_publ_flag
C2 C1 H1A 109.5 ?
C2 C1 H1B 109.5 ?
H1A C1 H1B 109.5 ?
C2 C1 H1C 109.5 ?
H1A C1 H1C 109.5 ?
H1B C1 H1C 109.5 ?
C7 C2 C3 117.6(3) ?
C7 C2 C1 121.3(3) ?
C3 C2 C1 121.1(3) ?
C4 C3 C2 122.9(3) ?
C4 C3 H3 118.6 ?
C2 C3 H3 118.6 ?
C3 C4 C5 119.1(3) ?
C3 C4 C9 121.1(3) ?
C5 C4 C9 119.7(3) ?
C6 C5 C4 119.5(3) ?
C6 C5 C11 120.4(3) ?
C4 C5 C11 120.1(3) ?
C5 C6 C7 121.0(3) ?
C5 C6 H6 119.5 ?
C7 C6 H6 119.5 ?
C6 C7 C2 119.8(3) ?
C6 C7 C8 118.3(3) ?
C2 C7 C8 121.9(3) ?
C7 C8 H8A 109.5 ?
C7 C8 H8B 109.5 ?
H8A C8 H8B 109.5 ?
C7 C8 H8C 109.5 ?
H8A C8 H8C 109.5 ?
H8B C8 H8C 109.5 ?
N1 C9 C4 111.3(3) ?
N1 C9 H9A 109.4 ?
C4 C9 H9A 109.4 ?
N1 C9 H9B 109.4 ?
C4 C9 H9B 109.4 ?
H9A C9 H9B 108.0 ?
N2 C10 N1 114.8(3) ?
N2 C10 C18 111.5(3) ?
N1 C10 C18 108.9(3) ?
N2 C10 C13 102.8(3) ?
N1 C10 C13 103.6(2) ?
C18 C10 C13 115.0(3) ?
N2 C11 C5 114.5(3) ?
N2 C11 H11A 108.6 ?
C5 C11 H11A 108.6 ?
N2 C11 H11B 108.6 ?
C5 C11 H11B 108.6 ?
H11A C11 H11B 107.6 ?
O1 C12 N3 126.2(3) ?
O1 C12 N1 123.7(3) ?
N3 C12 N1 110.1(3) ?
N3 C13 N4 115.3(3) ?
N3 C13 C15 112.7(3) ?
N4 C13 C15 109.0(3) ?
N3 C13 C10 101.9(3) ?
N4 C13 C10 101.2(3) ?
C15 C13 C10 116.3(3) ?
O2 C14 N2 126.4(3) ?
O2 C14 N4 124.7(3) ?
N2 C14 N4 108.9(3) ?
O3 C15 O4 124.2(4) no
O3 C15 C13 124.8(3) no
O4 C15 C13 110.8(3) ?
O4 C16 C17 107.6(3) ?
O4 C16 H16A 110.2 ?
C17 C16 H16A 110.2 ?
O4 C16 H16B 110.2 ?
C17 C16 H16B 110.2 ?
H16A C16 H16B 108.5 ?
C16 C17 H17A 109.5 ?
C16 C17 H17B 109.5 ?
H17A C17 H17B 109.5 ?
C16 C17 H17C 109.5 ?
H17A C17 H17C 109.5 ?
H17B C17 H17C 109.5 ?
O5 C18 O6 127.0(3) ?
O5 C18 C10 123.3(3) ?
O6 C18 C10 109.7(2) ?
O6 C19 C20 105.9(3) ?
O6 C19 H19A 110.5 ?
C20 C19 H19A 110.5 ?
O6 C19 H19B 110.5 ?
C20 C19 H19B 110.5 ?
H19A C19 H19B 108.7 ?
C19 C20 H20A 109.5 ?
C19 C20 H20B 109.5 ?
H20A C20 H20B 109.5 ?
C19 C20 H20C 109.5 ?
H20A C20 H20C 109.5 ?
H20B C20 H20C 109.5 ?
Cl1 C21 Cl3 107.3(2) ?
Cl1 C21 Cl2 115.6(2) ?
Cl3 C21 Cl2 106.4(2) ?
Cl1 C21 H21 109.1 ?
Cl3 C21 H21 109.1 ?
Cl2 C21 H21 109.1 ?
Cl4 C22 Cl6 109.8(2) ?
Cl4 C22 Cl5 108.9(2) ?
Cl6 C22 Cl5 119.8(3) ?
Cl4 C22 H22 105.8 ?
Cl6 C22 H22 105.8 ?
Cl5 C22 H22 105.8 ?
C12 N1 C9 126.4(3) no
C12 N1 C10 109.9(3) no
C9 N1 C10 122.5(3) no
C14 N2 C10 112.4(3) no
C14 N2 C11 120.4(3) no
C10 N2 C11 120.7(3) no
C12 N3 C13 113.6(3) ?
C12 N3 H3A 122.0 ?
C13 N3 H3A 123.1 ?
C14 N4 C13 113.3(3) ?
C14 N4 H4 123.1 ?
C13 N4 H4 123.5 ?
C15 O4 C16 115.6(3) no
C18 O6 C19 115.2(2) no

loop_
_geom_bond_atom_site_label_1
_geom_bond_atom_site_label_2
_geom_bond_distance
_geom_bond_publ_flag
C1 C2 1.503(5) ?
C1 H1A 0.9600 ?
C1 H1B 0.9600 ?
C1 H1C 0.9600 ?
C2 C7 1.396(5) ?
C2 C3 1.413(5) ?
C3 C4 1.353(5) ?
C3 H3 0.9300 ?
C4 C5 1.405(5) ?
C4 C9 1.505(5) yes
C5 C6 1.386(5) ?
C5 C11 1.545(5) ?
C6 C7 1.396(5) ?
C6 H6 0.9300 ?
C7 C8 1.545(5) ?
C8 H8A 0.9600 ?
C8 H8B 0.9600 ?
C8 H8C 0.9600 ?
C9 N1 1.440(4) yes
C9 H9A 0.9700 ?
C9 H9B 0.9700 ?
C10 N2 1.431(4) ?
C10 N1 1.471(4) yes
C10 C18 1.563(4) ?
C10 C13 1.583(5) yes
C11 N2 1.456(4) ?
C11 H11A 0.9700 ?
C11 H11B 0.9700 ?
C12 O1 1.226(4) yes
C12 N3 1.351(4) ?
C12 N1 1.366(4) yes
C13 N3 1.425(4) ?
C13 N4 1.426(4) ?
C13 C15 1.525(5) yes
C14 O2 1.241(4) ?
C14 N2 1.328(4) ?
C14 N4 1.358(4) ?
C15 O3 1.187(4) yes
C15 O4 1.305(5) ?
C16 O4 1.416(4) yes
C16 C17 1.503(5) yes
C16 H16A 0.9700 ?
C16 H16B 0.9700 ?
C17 H17A 0.9600 ?
C17 H17B 0.9600 ?
C17 H17C 0.9600 ?
C18 O5 1.200(4) ?
C18 O6 1.310(4) ?
C19 O6 1.467(4) ?
C19 C20 1.504(5) ?
C19 H19A 0.9700 ?
C19 H19B 0.9700 ?
C20 H20A 0.9600 ?
C20 H20B 0.9600 ?
C20 H20C 0.9600 ?
C21 Cl1 1.686(4) ?
C21 Cl3 1.729(4) ?
C21 Cl2 1.743(4) ?
C21 H21 0.9800 ?
C22 Cl4 1.706(4) yes
C22 Cl6 1.717(4) yes
C22 Cl5 1.739(4) yes
C22 H22 0.9800 ?
N3 H3A 0.7960 ?
N4 H4 0.8037 ?

loop_
_geom_hbond_atom_site_label_D
_geom_hbond_atom_site_label_H
_geom_hbond_atom_site_label_A
_geom_hbond_site_symmetry_A
_geom_hbond_distance_DH
_geom_hbond_distance_HA
_geom_hbond_distance_DA
_geom_hbond_angle_DHA
N3 H3A O2 4_545 0.80 2.09 2.880(4) 172
N4 H4 O1 4 0.80 2.03 2.833(4) 173
